data_2105684
loop_
_publ_author_name
'Choudhury, R. R.'
'Chitra, R.'
'Aliouane, N.'
'Schefer, J.'

_publ_section_title
;
 Ferroelectric glycine silver nitrate: a single-crystal neutron
 diffraction study
;
_journal_issue 6
_journal_name_full 'Acta Crystallographica Section B'
_journal_page_first 595
_journal_page_last 602
_journal_paper_doi 10.1107/S2052519213024573
_journal_volume 69
_journal_year 2013
_chemical_formula_moiety 'C4 H10 Ag2 N2 O4, 2(N O3)'
_chemical_formula_sum 'C4 H10 Ag2 N4 O10'
_chemical_formula_weight 244.95
_chemical_name_common 'Glycine Silver Nitrate'
_chemical_name_systematic
;
 Glycine Silver Nitrate
;
_space_group_IT_number 14
_symmetry_cell_setting monoclinic
_symmetry_space_group_name_Hall '-P 2yab'
_symmetry_space_group_name_H-M 'P 1 21/a 1'
_atom_sites_solution_hydrogens geom
_atom_sites_solution_primary direct
_atom_sites_solution_secondary difmap
_audit_creation_method SHELXL-97
_cell_angle_alpha 90.00
_cell_angle_beta 100.20(6)
_cell_angle_gamma 90.00
_cell_formula_units_Z 4
_cell_length_a 5.451(5)
_cell_length_b 19.493(9)
_cell_length_c 5.541(2)
_cell_measurement_reflns_used 25
_cell_measurement_temperature 293(2)
_cell_measurement_theta_max 28.6
_cell_measurement_theta_min 3.4
_cell_volume 579.5(6)
_computing_cell_refinement Rafin
_computing_data_collection HKLgen
_computing_data_reduction TriCs_ccl
_computing_molecular_graphics Ortep
_computing_publication_material 'SHELXL-97 (Sheldrick, 1997)'
_computing_structure_refinement 'SHELXL-97 (Sheldrick, 1997)'
_computing_structure_solution 'SHELXS-97 (Sheldrick, 1990)'
_diffrn_ambient_temperature 293(2)
_diffrn_measured_fraction_theta_full 0.689
_diffrn_measured_fraction_theta_max 0.689
_diffrn_measurement_device_type 'four circle diffractometer'
_diffrn_radiation_monochromator graphite
_diffrn_radiation_probe neutron
_diffrn_radiation_source 'spallation source'
_diffrn_radiation_type neutron
_diffrn_radiation_wavelength 1.17610
_diffrn_reflns_av_R_equivalents 0.0283
_diffrn_reflns_av_sigmaI/netI 0.0478
_diffrn_reflns_limit_h_max 4
_diffrn_reflns_limit_h_min -2
_diffrn_reflns_limit_k_max 15
_diffrn_reflns_limit_k_min 0
_diffrn_reflns_limit_l_max 4
_diffrn_reflns_limit_l_min -4
_diffrn_reflns_number 333
_diffrn_reflns_theta_full 28.66
_diffrn_reflns_theta_max 28.66
_diffrn_reflns_theta_min 3.47
_exptl_absorpt_coefficient_mu 13.382
_exptl_crystal_colour transparent
_exptl_crystal_density_diffrn 2.861
_exptl_crystal_density_method 'not measured'
_exptl_crystal_description transparent
_exptl_crystal_F_000 19
_exptl_crystal_size_max 6
_exptl_crystal_size_mid 2
_exptl_crystal_size_min 1
_refine_diff_density_max 0.101
_refine_diff_density_min -0.093
_refine_ls_extinction_coef 11(6)
_refine_ls_extinction_expression Fc^*^=kFc[1+0.001xFc^2^\l^3^/sin(2\q)]^-1/4^
_refine_ls_extinction_method SHELXL
_refine_ls_goodness_of_fit_ref 2.169
_refine_ls_hydrogen_treatment mixed
_refine_ls_matrix_type full
_refine_ls_number_parameters 62
_refine_ls_number_reflns 224
_refine_ls_number_restraints 12
_refine_ls_restrained_S_all 2.132
_refine_ls_R_factor_all 0.1660
_refine_ls_R_factor_gt 0.1583
_refine_ls_shift/su_max 0.000
_refine_ls_shift/su_mean 0.000
_refine_ls_structure_factor_coef Fsqd
_refine_ls_weighting_details 'calc w=1/[\s^2^(Fo^2^)+(0.2000P)^2^+0.0000P] where P=(Fo^2^+2Fc^2^)/3'
_refine_ls_weighting_scheme calc
_refine_ls_wR_factor_gt 0.4049
_refine_ls_wR_factor_ref 0.4062
_reflns_number_gt 210
_reflns_number_total 224
_reflns_threshold_expression >2sigma(I)
_cod_data_source_file bp5051.cif
_cod_data_source_block gsnrt
_cod_original_sg_symbol_H-M 'P 21/a'
_cod_database_code 2105684

loop_
_symmetry_equiv_pos_as_xyz
'x, y, z'
'-x+1/2, y+1/2, -z'
'-x, -y, -z'
'x-1/2, -y-1/2, z'

loop_
_atom_site_type_symbol
_atom_site_label
_atom_site_fract_x
_atom_site_fract_y
_atom_site_fract_z
_atom_site_U_iso_or_equiv
_atom_site_adp_type
_atom_site_calc_flag
_atom_site_refinement_flags
_atom_site_occupancy
_atom_site_symmetry_multiplicity
Ag Ag 0.160(5) 0.0164(10) -0.175(4) 0.062(9) Uiso d . 1 1
O O1 0.174(5) 0.0475(10) 0.390(4) 0.056(9) Uiso d D 1 1
O O2 0.424(5) 0.0626(11) 0.124(5) 0.073(10) Uiso d D 1 1
N N1 0.687(3) 0.1603(6) 0.406(2) 0.062(8) Uiso d D 1 1
C C1 0.358(5) 0.0736(10) 0.323(4) 0.078(10) Uiso d D 1 1
C C2 0.523(4) 0.1146(8) 0.524(3) 0.055(8) Uiso d D 1 1
O O3 0.164(7) 0.2098(12) 0.171(5) 0.085(11) Uiso d D 1 1
O O4 0.080(7) 0.2132(13) -0.229(5) 0.100(11) Uiso d D 1 1
O O5 -0.097(6) 0.1358(12) -0.034(5) 0.083(10) Uiso d D 1 1
N N2 0.051(5) 0.1851(8) -0.033(4) 0.085(9) Uiso d D 1 1
H H1N 0.615(15) 0.199(2) 0.295(10) 0.14(2) Uiso d D 1 1
H H2N 0.819(9) 0.1812(18) 0.538(8) 0.084(15) Uiso d D 1 1
H H3N 0.795(7) 0.139(2) 0.297(6) 0.079(14) Uiso d D 1 1
H H1C 0.401(10) 0.138(3) 0.613(10) 0.14(2) Uiso d D 1 1
H H2C 0.589(15) 0.081(2) 0.657(9) 0.14(2) Uiso d D 1 1

loop_
_atom_type_symbol
_atom_type_description
_atom_type_scat_dispersion_real
_atom_type_scat_dispersion_imag
_atom_type_scat_source
C C 0.0000 0.0000 'International Tables Vol C Tables 4.2.6.8 and 6.1.1.4'
H H 0.0000 0.0000 'International Tables Vol C Tables 4.2.6.8 and 6.1.1.4'
N N 0.0000 0.0000 'International Tables Vol C Tables 4.2.6.8 and 6.1.1.4'
O O 0.0000 0.0000 'International Tables Vol C Tables 4.2.6.8 and 6.1.1.4'
Ag Ag 0.0000 0.0000 'International Tables Vol C Tables 4.2.6.8 and 6.1.1.4'

loop_
_geom_angle_atom_site_label_1
_geom_angle_atom_site_label_2
_geom_angle_atom_site_label_3
_geom_angle_site_symmetry_1
_geom_angle_site_symmetry_3
_geom_angle
O2 Ag O1 . 3 161.7(16)
O2 Ag O1 . 1_554 119.9(15)
O1 Ag O1 3 1_554 78.3(12)
O2 Ag Ag . 3 88.3(13)
O1 Ag Ag 3 3 74.0(11)
O1 Ag Ag 1_554 3 146.0(15)
C1 O1 Ag . 3 131.0(19)
C1 O1 Ag . 1_556 124.3(19)
Ag O1 Ag 3 1_556 101.7(12)
C1 O2 Ag . . 119(2)
O1 C1 O2 . . 125(2)
O1 C1 C2 . . 113(2)
O2 C1 C2 . . 121(2)
C1 C2 N1 . . 107.7(14)
O5 N2 O4 . . 121(3)
O5 N2 O3 . . 120(2)
O4 N2 O3 . . 119(2)

loop_
_geom_bond_atom_site_label_1
_geom_bond_atom_site_label_2
_geom_bond_site_symmetry_2
_geom_bond_distance
Ag O2 . 2.16(3)
Ag O1 3 2.32(3)
Ag O1 1_554 2.49(3)
Ag Ag 3 2.89(6)
O1 C1 . 1.233(19)
O1 Ag 3 2.32(3)
O1 Ag 1_556 2.49(3)
O2 C1 . 1.24(2)
N1 C2 . 1.491(17)
C1 C2 . 1.512(19)
O3 N2 . 1.269(18)
O4 N2 . 1.25(2)
O5 N2 . 1.246(18)
